data_1553192
loop_
_publ_author_name
'Xie, Xiaoke'
'Huynh, Han Vinh'

_publ_section_title
;
 Cyclometallated ruthenium(ii) complexes with ditopic thienyl--NHC
 ligands: syntheses and alkyne annulations
;
_journal_issue 12
_journal_name_full 'Organic Chemistry Frontiers'
_journal_page_first 1598
_journal_paper_doi 10.1039/C5QO00292C
_journal_volume 2
_journal_year 2015
_chemical_formula_moiety 'C30 H29 Cl N2 Ru S'
_chemical_formula_sum 'C30 H29 Cl N2 Ru S'
_chemical_formula_weight 586.13
_space_group_crystal_system monoclinic
_space_group_IT_number 14
_space_group_name_Hall '-P 2ybc'
_space_group_name_H-M_alt 'P 1 21/c 1'
_atom_sites_solution_hydrogens difmap
_audit_creation_method SHELXL-2014/6
_audit_update_record
;
2015-09-16 deposited with the CCDC.
2015-10-10 downloaded from the CCDC.
;
_cell_angle_alpha 90
_cell_angle_beta 94.422(2)
_cell_angle_gamma 90
_cell_formula_units_Z 4
_cell_length_a 10.4555(4)
_cell_length_b 15.1572(5)
_cell_length_c 16.4668(6)
_cell_measurement_reflns_used 1444
_cell_measurement_temperature 180(2)
_cell_measurement_theta_max 43.54
_cell_measurement_theta_min 2.39
_cell_volume 2601.83(16)
_computing_cell_refinement 'SHELXTL, Acta Cryst., Sect. A 2008, 64, 112-122.'
_computing_data_collection 'APEX v2014.9.0'
_computing_data_reduction 'Saint, APEX v2014.9.0.'
_computing_molecular_graphics Ortep3
_computing_publication_material 'APEX v2014.9.0.'
_computing_structure_refinement 'SHELXL-2014/6 (Sheldrick, 2014)'
_computing_structure_solution 'Sir 2014'
_diffrn_ambient_temperature 180(2)
_diffrn_measured_fraction_theta_full 0.994
_diffrn_measured_fraction_theta_max 0.988
_diffrn_measurement_device_type 'Bruker AXS D8 Venture '
_diffrn_measurement_method 'profile data from \q/2\q scans'
_diffrn_radiation_type MoK\a
_diffrn_radiation_wavelength 0.71073
_diffrn_reflns_av_R_equivalents 0.0208
_diffrn_reflns_av_unetI/netI 0.0192
_diffrn_reflns_Laue_measured_fraction_full 0.994
_diffrn_reflns_Laue_measured_fraction_max 0.988
_diffrn_reflns_limit_h_max 15
_diffrn_reflns_limit_h_min -16
_diffrn_reflns_limit_k_max 23
_diffrn_reflns_limit_k_min -19
_diffrn_reflns_limit_l_max 25
_diffrn_reflns_limit_l_min -24
_diffrn_reflns_number 36821
_diffrn_reflns_point_group_measured_fraction_full 0.994
_diffrn_reflns_point_group_measured_fraction_max 0.988
_diffrn_reflns_theta_full 25.242
_diffrn_reflns_theta_max 33.141
_diffrn_reflns_theta_min 2.371
_exptl_absorpt_coefficient_mu 0.807
_exptl_absorpt_correction_T_max 0.920
_exptl_absorpt_correction_T_min 0.827
_exptl_absorpt_correction_type multi-scan
_exptl_absorpt_process_details Sadabs
_exptl_crystal_colour 'orange yellow'
_exptl_crystal_density_diffrn 1.496
_exptl_crystal_description 'prism frag'
_exptl_crystal_F_000 1200
_exptl_crystal_recrystallization_method 'Re-crystallisation from solvent: '
_exptl_crystal_size_max 0.245
_exptl_crystal_size_mid 0.175
_exptl_crystal_size_min 0.105
_refine_diff_density_max 0.898
_refine_diff_density_min -0.544
_refine_diff_density_rms 0.108
_refine_ls_extinction_method none
_refine_ls_goodness_of_fit_ref 1.088
_refine_ls_hydrogen_treatment refall
_refine_ls_matrix_type full
_refine_ls_number_parameters 404
_refine_ls_number_reflns 9794
_refine_ls_number_restraints 0
_refine_ls_restrained_S_all 1.088
_refine_ls_R_factor_all 0.0415
_refine_ls_R_factor_gt 0.0336
_refine_ls_shift/su_max 0.003
_refine_ls_shift/su_mean 0.000
_refine_ls_structure_factor_coef Fsqd
_refine_ls_weighting_details 'w=1/[\s^2^(Fo^2^)+(0.0385P)^2^+3.2841P] where P=(Fo^2^+2Fc^2^)/3'
_refine_ls_weighting_scheme calc
_refine_ls_wR_factor_gt 0.0868
_refine_ls_wR_factor_ref 0.0974
_reflns_Friedel_coverage 0.000
_reflns_number_gt 8528
_reflns_number_total 9794
_reflns_threshold_expression 'I > 2\s(I)'
_cod_data_source_file c5qo00292c2.cif
_cod_data_source_block shelx
_cod_original_sg_symbol_H-M 'P 21/c'
_cod_database_code 1553192
_shelx_space_group_comment
;
The symmetry employed for this shelxl refinement is uniquely defined
by the following loop, which should always be used as a source of
symmetry information in preference to the above space-group names.
They are only intended as comments.
;
_shelx_estimated_absorpt_t_min 0.827
_shelx_estimated_absorpt_t_max 0.920
_shelxl_version_number 2014/6

loop_
_space_group_symop_operation_xyz
'x, y, z'
'-x, y+1/2, -z+1/2'
'-x, -y, -z'
'x, -y-1/2, z-1/2'

loop_
_atom_site_label
_atom_site_type_symbol
_atom_site_fract_x
_atom_site_fract_y
_atom_site_fract_z
_atom_site_U_iso_or_equiv
_atom_site_adp_type
_atom_site_occupancy
_atom_site_site_symmetry_order
_atom_site_calc_flag
_atom_site_refinement_flags_adp
Ru1 Ru 0.44800(2) 0.21623(2) 0.82787(2) 0.02107(4) Uani 1 1 d .
S1 S 0.19190(5) 0.45306(3) 0.77055(3) 0.02982(10) Uani 1 1 d .
Cl1 Cl 0.50635(5) 0.20986(3) 0.68838(3) 0.02988(9) Uani 1 1 d .
N1 N 0.19717(15) 0.12626(11) 0.74516(10) 0.0257(3) Uani 1 1 d .
C5 C 0.26681(17) 0.19530(12) 0.77718(10) 0.0225(3) Uani 1 1 d .
C1 C 0.37802(18) 0.34181(12) 0.80843(11) 0.0248(3) Uani 1 1 d .
C2 C 0.4272(2) 0.42885(14) 0.82296(12) 0.0289(4) Uani 1 1 d .
C3 C 0.3399(2) 0.49416(14) 0.80579(13) 0.0313(4) Uani 1 1 d .
C4 C 0.25216(17) 0.34772(12) 0.78009(11) 0.0243(3) Uani 1 1 d .
N2 N 0.18950(15) 0.26704(11) 0.76172(10) 0.0245(3) Uani 1 1 d .
C6 C 0.07386(18) 0.24355(15) 0.72088(13) 0.0304(4) Uani 1 1 d .
C7 C 0.07847(19) 0.15524(15) 0.71060(14) 0.0320(4) Uani 1 1 d .
C8 C 0.24774(17) 0.03559(12) 0.73992(11) 0.0241(3) Uani 1 1 d .
C9 C 0.20829(18) -0.02427(13) 0.80772(11) 0.0261(3) Uani 1 1 d .
C10 C 0.2812(2) -0.09945(15) 0.82606(13) 0.0321(4) Uani 1 1 d .
C11 C 0.2514(2) -0.15576(17) 0.88817(14) 0.0384(5) Uani 1 1 d .
C12 C 0.1468(2) -0.13811(18) 0.93226(14) 0.0393(5) Uani 1 1 d .
C13 C 0.0732(2) -0.06418(18) 0.91446(14) 0.0384(5) Uani 1 1 d .
C14 C 0.1033(2) -0.00703(15) 0.85220(13) 0.0315(4) Uani 1 1 d .
C15 C 0.21509(18) -0.00036(13) 0.65451(11) 0.0256(3) Uani 1 1 d .
C16 C 0.1216(2) -0.06389(15) 0.63762(14) 0.0325(4) Uani 1 1 d .
C17 C 0.0940(2) -0.09385(18) 0.55760(16) 0.0409(5) Uani 1 1 d .
C18 C 0.1612(3) -0.06049(19) 0.49546(15) 0.0449(6) Uani 1 1 d .
C19 C 0.2546(3) 0.0028(2) 0.51190(14) 0.0455(6) Uani 1 1 d .
C20 C 0.2816(2) 0.03287(16) 0.59096(13) 0.0346(4) Uani 1 1 d .
C21 C 0.41346(18) 0.17098(13) 0.95020(11) 0.0255(3) Uani 1 1 d .
C22 C 0.48569(19) 0.25013(14) 0.95484(12) 0.0278(3) Uani 1 1 d .
C23 C 0.60675(19) 0.25676(14) 0.91971(13) 0.0298(4) Uani 1 1 d .
C24 C 0.65260(18) 0.18556(15) 0.87652(12) 0.0290(4) Uani 1 1 d .
C25 C 0.58131(19) 0.10474(14) 0.87285(12) 0.0283(3) Uani 1 1 d .
C26 C 0.46591(19) 0.09733(13) 0.90986(11) 0.0265(3) Uani 1 1 d .
C27 C 0.7739(2) 0.1922(2) 0.83293(17) 0.0411(5) Uani 1 1 d .
C28 C 0.2864(2) 0.15997(15) 0.98761(12) 0.0313(4) Uani 1 1 d .
C29 C 0.3084(3) 0.1103(2) 1.06709(17) 0.0500(6) Uani 1 1 d .
C30 C 0.2155(3) 0.2456(2) 0.9995(2) 0.0538(7) Uani 1 1 d .
H2 H 0.508(3) 0.442(2) 0.843(2) 0.0476(16) Uiso 1 1 d U
H3 H 0.352(3) 0.552(2) 0.814(2) 0.0476(16) Uiso 1 1 d U
H6 H 0.010(3) 0.285(2) 0.705(2) 0.0476(16) Uiso 1 1 d U
H7 H 0.017(3) 0.117(2) 0.6820(19) 0.0476(16) Uiso 1 1 d U
H8 H 0.338(3) 0.042(2) 0.7492(19) 0.0476(16) Uiso 1 1 d U
H10 H 0.346(3) -0.109(2) 0.799(2) 0.0476(16) Uiso 1 1 d U
H11 H 0.302(3) -0.204(2) 0.901(2) 0.0476(16) Uiso 1 1 d U
H12 H 0.128(3) -0.173(2) 0.972(2) 0.0476(16) Uiso 1 1 d U
H13 H 0.004(3) -0.052(2) 0.944(2) 0.0476(16) Uiso 1 1 d U
H14 H 0.055(3) 0.041(2) 0.840(2) 0.0476(16) Uiso 1 1 d U
H16 H 0.078(3) -0.086(2) 0.6820(19) 0.0476(16) Uiso 1 1 d U
H17 H 0.033(3) -0.136(2) 0.545(2) 0.0476(16) Uiso 1 1 d U
H18 H 0.143(3) -0.084(2) 0.445(2) 0.0476(16) Uiso 1 1 d U
H19 H 0.299(3) 0.024(2) 0.467(2) 0.0476(16) Uiso 1 1 d U
H20 H 0.341(3) 0.074(2) 0.602(2) 0.0476(16) Uiso 1 1 d U
H22 H 0.459(3) 0.302(2) 0.979(2) 0.0476(16) Uiso 1 1 d U
H23 H 0.648(3) 0.310(2) 0.923(2) 0.0476(16) Uiso 1 1 d U
H25 H 0.610(3) 0.057(2) 0.843(2) 0.0476(16) Uiso 1 1 d U
H26 H 0.418(3) 0.045(2) 0.908(2) 0.0476(16) Uiso 1 1 d U
H27A H 0.762(3) 0.181(2) 0.779(2) 0.0476(16) Uiso 1 1 d U
H27B H 0.822(3) 0.151(2) 0.848(2) 0.0476(16) Uiso 1 1 d U
H27C H 0.807(3) 0.245(2) 0.835(2) 0.0476(16) Uiso 1 1 d U
H28 H 0.232(3) 0.122(2) 0.947(2) 0.0476(16) Uiso 1 1 d U
H29A H 0.349(3) 0.052(2) 1.058(2) 0.0476(16) Uiso 1 1 d U
H29B H 0.237(3) 0.099(2) 1.091(2) 0.0476(16) Uiso 1 1 d U
H29C H 0.362(3) 0.138(2) 1.103(2) 0.0476(16) Uiso 1 1 d U
H30A H 0.260(3) 0.280(2) 1.041(2) 0.0476(16) Uiso 1 1 d U
H30B H 0.139(3) 0.232(2) 1.014(2) 0.0476(16) Uiso 1 1 d U
H30C H 0.207(3) 0.284(2) 0.952(2) 0.0476(16) Uiso 1 1 d U

loop_
_atom_site_aniso_label
_atom_site_aniso_U_11
_atom_site_aniso_U_22
_atom_site_aniso_U_33
_atom_site_aniso_U_23
_atom_site_aniso_U_13
_atom_site_aniso_U_12
Ru1 0.01956(7) 0.02287(7) 0.02062(7) -0.00008(4) 0.00052(4) 0.00000(4)
S1 0.0341(2) 0.0258(2) 0.0300(2) 0.00309(17) 0.00487(18) 0.00655(17)
Cl1 0.0299(2) 0.0364(2) 0.02383(19) 0.00165(16) 0.00554(16) 0.00013(17)
N1 0.0201(6) 0.0261(7) 0.0301(7) -0.0032(6) -0.0024(5) 0.0017(5)
C5 0.0218(7) 0.0255(8) 0.0203(7) 0.0004(6) 0.0016(5) 0.0007(6)
C1 0.0261(8) 0.0254(8) 0.0229(7) 0.0003(6) 0.0030(6) -0.0013(6)
C2 0.0325(9) 0.0265(9) 0.0281(8) -0.0004(7) 0.0055(7) -0.0054(7)
C3 0.0417(11) 0.0243(8) 0.0287(9) 0.0020(7) 0.0081(8) -0.0009(7)
C4 0.0247(7) 0.0238(8) 0.0246(7) 0.0010(6) 0.0035(6) 0.0011(6)
N2 0.0202(6) 0.0280(7) 0.0250(7) 0.0010(5) -0.0002(5) 0.0016(5)
C6 0.0212(7) 0.0357(10) 0.0334(9) -0.0008(8) -0.0037(7) 0.0044(7)
C7 0.0224(8) 0.0348(10) 0.0372(10) -0.0034(8) -0.0066(7) 0.0016(7)
C8 0.0220(7) 0.0250(8) 0.0250(8) -0.0025(6) -0.0003(6) 0.0007(6)
C9 0.0250(8) 0.0278(8) 0.0254(8) -0.0034(6) 0.0015(6) -0.0025(6)
C10 0.0319(9) 0.0347(10) 0.0302(9) 0.0016(7) 0.0051(7) 0.0027(8)
C11 0.0433(12) 0.0398(12) 0.0320(10) 0.0087(9) 0.0028(9) 0.0023(9)
C12 0.0452(12) 0.0463(13) 0.0264(9) 0.0026(8) 0.0036(8) -0.0094(10)
C13 0.0355(10) 0.0492(13) 0.0316(10) -0.0062(9) 0.0103(8) -0.0047(9)
C14 0.0278(9) 0.0362(10) 0.0308(9) -0.0062(8) 0.0039(7) -0.0011(7)
C15 0.0245(7) 0.0265(8) 0.0252(8) -0.0013(6) -0.0009(6) 0.0028(6)
C16 0.0279(9) 0.0369(10) 0.0323(9) -0.0064(8) -0.0010(7) -0.0024(7)
C17 0.0383(11) 0.0421(12) 0.0403(12) -0.0104(10) -0.0107(9) 0.0007(9)
C18 0.0566(15) 0.0502(14) 0.0260(10) -0.0069(9) -0.0101(9) 0.0075(11)
C19 0.0583(15) 0.0533(15) 0.0249(9) 0.0032(9) 0.0026(10) 0.0003(12)
C20 0.0388(10) 0.0375(11) 0.0272(9) 0.0019(8) 0.0005(8) -0.0030(9)
C21 0.0266(8) 0.0291(8) 0.0204(7) 0.0020(6) 0.0005(6) 0.0015(6)
C22 0.0289(8) 0.0299(9) 0.0242(8) -0.0032(7) -0.0012(6) 0.0023(7)
C23 0.0262(8) 0.0316(9) 0.0307(9) -0.0042(7) -0.0048(7) -0.0026(7)
C24 0.0210(7) 0.0370(10) 0.0283(8) -0.0003(7) -0.0022(6) 0.0018(7)
C25 0.0293(8) 0.0295(9) 0.0257(8) -0.0008(7) -0.0009(7) 0.0074(7)
C26 0.0307(8) 0.0265(8) 0.0218(7) 0.0015(6) -0.0019(6) 0.0004(7)
C27 0.0239(9) 0.0559(15) 0.0439(13) -0.0037(11) 0.0046(8) 0.0010(9)
C28 0.0311(9) 0.0377(10) 0.0253(8) 0.0009(7) 0.0046(7) -0.0010(8)
C29 0.0516(15) 0.0636(18) 0.0359(12) 0.0165(12) 0.0108(11) 0.0004(13)
C30 0.0457(14) 0.0498(16) 0.069(2) 0.0108(14) 0.0279(14) 0.0132(12)

loop_
_atom_type_symbol
_atom_type_description
_atom_type_scat_dispersion_real
_atom_type_scat_dispersion_imag
_atom_type_scat_source
C C 0.0033 0.0016 'International Tables Vol C Tables 4.2.6.8 and 6.1.1.4'
H H 0.0000 0.0000 'International Tables Vol C Tables 4.2.6.8 and 6.1.1.4'
N N 0.0061 0.0033 'International Tables Vol C Tables 4.2.6.8 and 6.1.1.4'
S S 0.1246 0.1234 'International Tables Vol C Tables 4.2.6.8 and 6.1.1.4'
Cl Cl 0.1484 0.1585 'International Tables Vol C Tables 4.2.6.8 and 6.1.1.4'
Ru Ru -1.2594 0.8363 'International Tables Vol C Tables 4.2.6.8 and 6.1.1.4'

loop_
_geom_angle_atom_site_label_1
_geom_angle_atom_site_label_2
_geom_angle_atom_site_label_3
_geom_angle
C5 Ru1 C1 76.79(7)
C5 Ru1 C22 121.92(7)
C1 Ru1 C22 88.09(8)
C5 Ru1 C21 96.57(7)
C1 Ru1 C21 110.62(7)
C22 Ru1 C21 38.06(8)
C5 Ru1 C23 159.40(7)
C1 Ru1 C23 95.01(8)
C22 Ru1 C23 37.99(8)
C21 Ru1 C23 68.32(8)
C5 Ru1 C26 98.80(7)
C1 Ru1 C26 147.89(7)
C22 Ru1 C26 67.00(7)
C21 Ru1 C26 37.58(7)
C23 Ru1 C26 77.99(8)
C5 Ru1 C24 158.96(8)
C1 Ru1 C24 123.93(8)
C22 Ru1 C24 67.11(7)
C21 Ru1 C24 80.15(7)
C23 Ru1 C24 36.04(8)
C26 Ru1 C24 65.95(7)
C5 Ru1 C25 123.00(8)
C1 Ru1 C25 159.93(8)
C22 Ru1 C25 78.48(7)
C21 Ru1 C25 66.90(7)
C23 Ru1 C25 65.26(8)
C26 Ru1 C25 35.94(7)
C24 Ru1 C25 36.70(8)
C5 Ru1 Cl1 84.23(5)
C1 Ru1 Cl1 90.11(5)
C22 Ru1 Cl1 152.45(6)
C21 Ru1 Cl1 158.94(5)
C23 Ru1 Cl1 115.00(6)
C26 Ru1 Cl1 121.41(5)
C24 Ru1 Cl1 91.55(5)
C25 Ru1 Cl1 94.95(5)
C4 S1 C3 89.53(10)
C5 N1 C7 110.43(16)
C5 N1 C8 123.78(15)
C7 N1 C8 125.44(16)
N1 C5 N2 104.42(15)
N1 C5 Ru1 137.18(14)
N2 C5 Ru1 118.08(13)
C4 C1 C2 108.77(17)
C4 C1 Ru1 115.87(14)
C2 C1 Ru1 135.18(15)
C3 C2 C1 114.18(19)
C3 C2 H2 120(2)
C1 C2 H2 126(2)
C2 C3 S1 112.12(16)
C2 C3 H3 127(2)
S1 C3 H3 121(2)
C1 C4 N2 115.88(16)
C1 C4 S1 115.41(14)
N2 C4 S1 128.71(14)
C5 N2 C6 111.57(17)
C5 N2 C4 113.07(15)
C6 N2 C4 134.58(17)
C7 C6 N2 106.12(17)
C7 C6 H6 131(2)
N2 C6 H6 123(2)
C6 C7 N1 107.46(18)
C6 C7 H7 129(2)
N1 C7 H7 123(2)
N1 C8 C9 113.18(15)
N1 C8 C15 109.34(15)
C9 C8 C15 114.25(16)
N1 C8 H8 104.7(19)
C9 C8 H8 105.4(19)
C15 C8 H8 109.5(19)
C14 C9 C10 118.75(19)
C14 C9 C8 123.00(18)
C10 C9 C8 118.24(17)
C11 C10 C9 121.0(2)
C11 C10 H10 120(2)
C9 C10 H10 119(2)
C12 C11 C10 119.9(2)
C12 C11 H11 120(2)
C10 C11 H11 121(2)
C13 C12 C11 119.7(2)
C13 C12 H12 120(2)
C11 C12 H12 120(2)
C12 C13 C14 120.5(2)
C12 C13 H13 120(2)
C14 C13 H13 119(2)
C9 C14 C13 120.1(2)
C9 C14 H14 120(2)
C13 C14 H14 120(2)
C16 C15 C20 119.04(19)
C16 C15 C8 122.60(18)
C20 C15 C8 118.35(18)
C15 C16 C17 120.3(2)
C15 C16 H16 118(2)
C17 C16 H16 122(2)
C18 C17 C16 119.9(2)
C18 C17 H17 119(2)
C16 C17 H17 122(2)
C19 C18 C17 120.1(2)
C19 C18 H18 124(2)
C17 C18 H18 116(2)
C18 C19 C20 120.1(2)
C18 C19 H19 117(2)
C20 C19 H19 123(2)
C19 C20 C15 120.6(2)
C19 C20 H20 120(2)
C15 C20 H20 119(2)
C22 C21 C26 117.66(17)
C22 C21 C28 123.48(18)
C26 C21 C28 118.84(18)
C22 C21 Ru1 70.03(11)
C26 C21 Ru1 73.74(11)
C28 C21 Ru1 128.44(13)
C21 C22 C23 121.38(18)
C21 C22 Ru1 71.91(11)
C23 C22 Ru1 74.16(11)
C21 C22 H22 124(2)
C23 C22 H22 114(2)
Ru1 C22 H22 125(2)
C24 C23 C22 119.92(19)
C24 C23 Ru1 73.17(11)
C22 C23 Ru1 67.85(11)
C24 C23 H23 122(2)
C22 C23 H23 118(2)
Ru1 C23 H23 128(2)
C23 C24 C25 118.94(18)
C23 C24 C27 121.6(2)
C25 C24 C27 119.4(2)
C23 C24 Ru1 70.79(11)
C25 C24 Ru1 71.80(11)
C27 C24 Ru1 128.42(16)
C26 C25 C24 120.94(18)
C26 C25 Ru1 70.99(11)
C24 C25 Ru1 71.50(11)
C26 C25 H25 119(2)
C24 C25 H25 120(2)
Ru1 C25 H25 128(2)
C25 C26 C21 120.99(18)
C25 C26 Ru1 73.07(11)
C21 C26 Ru1 68.68(10)
C25 C26 H26 122(2)
C21 C26 H26 117(2)
Ru1 C26 H26 130(2)
C24 C27 H27A 113(2)
C24 C27 H27B 109(2)
H27A C27 H27B 101(3)
C24 C27 H27C 113(2)
H27A C27 H27C 104(3)
H27B C27 H27C 116(3)
C29 C28 C30 111.0(2)
C29 C28 C21 109.08(19)
C30 C28 C21 114.3(2)
C29 C28 H28 109.1(19)
C30 C28 H28 108.2(19)
C21 C28 H28 104.9(18)
C28 C29 H29A 110.6(19)
C28 C29 H29B 113(2)
H29A C29 H29B 106(3)
C28 C29 H29C 113(2)
H29A C29 H29C 105(3)
H29B C29 H29C 108(3)
C28 C30 H30A 110(2)
C28 C30 H30B 107(2)
H30A C30 H30B 111(3)
C28 C30 H30C 115.2(19)
H30A C30 H30C 105(3)
H30B C30 H30C 109(3)

loop_
_geom_bond_atom_site_label_1
_geom_bond_atom_site_label_2
_geom_bond_distance
Ru1 C5 2.0353(18)
Ru1 C1 2.0555(19)
Ru1 C22 2.1596(19)
Ru1 C21 2.1842(18)
Ru1 C23 2.2433(19)
Ru1 C26 2.2509(19)
Ru1 C24 2.2737(19)
Ru1 C25 2.2776(19)
Ru1 Cl1 2.4235(5)
S1 C4 1.7192(19)
S1 C3 1.727(2)
N1 C5 1.358(2)
N1 C7 1.396(2)
N1 C8 1.477(2)
C5 N2 1.367(2)
C1 C4 1.365(3)
C1 C2 1.429(3)
C2 C3 1.361(3)
C2 H2 0.91(3)
C3 H3 0.90(3)
C4 N2 1.409(2)
N2 C6 1.384(2)
C6 C7 1.351(3)
C6 H6 0.94(3)
C7 H7 0.96(3)
C8 C9 1.520(3)
C8 C15 1.522(3)
C8 H8 0.95(3)
C9 C14 1.391(3)
C9 C10 1.391(3)
C10 C11 1.386(3)
C10 H10 0.85(3)
C11 C12 1.385(4)
C11 H11 0.92(3)
C12 C13 1.378(4)
C12 H12 0.87(3)
C13 C14 1.396(3)
C13 H13 0.92(3)
C14 H14 0.90(3)
C15 C16 1.385(3)
C15 C20 1.394(3)
C16 C17 1.403(3)
C16 H16 0.95(3)
C17 C18 1.381(4)
C17 H17 0.91(3)
C18 C19 1.381(4)
C18 H18 0.91(3)
C19 C20 1.387(3)
C19 H19 0.96(3)
C20 H20 0.90(3)
C21 C22 1.416(3)
C21 C26 1.430(3)
C21 C28 1.516(3)
C22 C23 1.435(3)
C22 H22 0.93(3)
C23 C24 1.398(3)
C23 H23 0.91(3)
C24 C25 1.433(3)
C24 C27 1.508(3)
C25 C26 1.397(3)
C25 H25 0.94(3)
C26 H26 0.94(3)
C27 H27A 0.91(3)
C27 H27B 0.83(3)
C27 H27C 0.88(4)
C28 C29 1.512(3)
C28 C30 1.515(4)
C28 H28 1.01(3)
C29 H29A 1.00(3)
C29 H29B 0.89(3)
C29 H29C 0.89(3)
C30 H30A 0.95(4)
C30 H30B 0.87(4)
C30 H30C 0.98(3)

loop_
_geom_hbond_atom_site_label_D
_geom_hbond_atom_site_label_H
_geom_hbond_atom_site_label_A
_geom_hbond_distance_DH
_geom_hbond_distance_HA
_geom_hbond_distance_DA
_geom_hbond_angle_DHA
_geom_hbond_site_symmetry_A
C3 H3 Cl1 0.90(3) 2.82(3) 3.641(2) 154(3) 2_656

loop_
_geom_torsion_atom_site_label_1
_geom_torsion_atom_site_label_2
_geom_torsion_atom_site_label_3
_geom_torsion_atom_site_label_4
_geom_torsion
C7 N1 C5 N2 -0.1(2)
C8 N1 C5 N2 173.40(16)
C7 N1 C5 Ru1 -173.19(16)
C8 N1 C5 Ru1 0.3(3)
C4 C1 C2 C3 0.1(2)
Ru1 C1 C2 C3 -174.63(15)
C1 C2 C3 S1 -0.1(2)
C4 S1 C3 C2 0.07(16)
C2 C1 C4 N2 179.27(15)
Ru1 C1 C4 N2 -4.9(2)
C2 C1 C4 S1 0.0(2)
Ru1 C1 C4 S1 175.83(9)
C3 S1 C4 C1 -0.02(16)
C3 S1 C4 N2 -179.21(18)
N1 C5 N2 C6 0.0(2)
Ru1 C5 N2 C6 174.67(13)
N1 C5 N2 C4 -171.41(15)
Ru1 C5 N2 C4 3.3(2)
C1 C4 N2 C5 1.1(2)
S1 C4 N2 C5 -179.72(14)
C1 C4 N2 C6 -167.6(2)
S1 C4 N2 C6 11.5(3)
C5 N2 C6 C7 0.1(2)
C4 N2 C6 C7 169.0(2)
N2 C6 C7 N1 -0.2(2)
C5 N1 C7 C6 0.2(2)
C8 N1 C7 C6 -173.20(18)
C5 N1 C8 C9 99.3(2)
C7 N1 C8 C9 -88.2(2)
C5 N1 C8 C15 -132.09(18)
C7 N1 C8 C15 40.4(2)
N1 C8 C9 C14 20.8(3)
C15 C8 C9 C14 -105.2(2)
N1 C8 C9 C10 -158.92(17)
C15 C8 C9 C10 75.1(2)
C14 C9 C10 C11 -0.9(3)
C8 C9 C10 C11 178.8(2)
C9 C10 C11 C12 0.9(4)
C10 C11 C12 C13 -0.4(4)
C11 C12 C13 C14 0.1(4)
C10 C9 C14 C13 0.6(3)
C8 C9 C14 C13 -179.18(19)
C12 C13 C14 C9 -0.2(3)
N1 C8 C15 C16 -106.8(2)
C9 C8 C15 C16 21.2(3)
N1 C8 C15 C20 72.6(2)
C9 C8 C15 C20 -159.37(18)
C20 C15 C16 C17 -0.3(3)
C8 C15 C16 C17 179.1(2)
C15 C16 C17 C18 0.6(4)
C16 C17 C18 C19 -0.6(4)
C17 C18 C19 C20 0.3(4)
C18 C19 C20 C15 0.0(4)
C16 C15 C20 C19 0.0(3)
C8 C15 C20 C19 -179.4(2)
C26 C21 C22 C23 0.6(3)
C28 C21 C22 C23 178.82(19)
Ru1 C21 C22 C23 -57.63(17)
C26 C21 C22 Ru1 58.21(15)
C28 C21 C22 Ru1 -123.56(18)
C21 C22 C23 C24 3.1(3)
Ru1 C22 C23 C24 -53.48(18)
C21 C22 C23 Ru1 56.56(17)
C22 C23 C24 C25 -4.2(3)
Ru1 C23 C24 C25 -55.21(17)
C22 C23 C24 C27 175.0(2)
Ru1 C23 C24 C27 123.9(2)
C22 C23 C24 Ru1 51.05(17)
C23 C24 C25 C26 1.7(3)
C27 C24 C25 C26 -177.5(2)
Ru1 C24 C25 C26 -53.05(17)
C23 C24 C25 Ru1 54.72(17)
C27 C24 C25 Ru1 -124.4(2)
C24 C25 C26 C21 2.0(3)
Ru1 C25 C26 C21 -51.24(16)
C24 C25 C26 Ru1 53.29(17)
C22 C21 C26 C25 -3.1(3)
C28 C21 C26 C25 178.57(18)
Ru1 C21 C26 C25 53.20(17)
C22 C21 C26 Ru1 -56.32(15)
C28 C21 C26 Ru1 125.36(17)
C22 C21 C28 C29 -101.0(3)
C26 C21 C28 C29 77.3(3)
Ru1 C21 C28 C29 168.92(19)
C22 C21 C28 C30 23.9(3)
C26 C21 C28 C30 -157.9(2)
Ru1 C21 C28 C30 -66.2(3)
